data_7049203
loop_
_publ_author_name
'\<Skoch, Karel'
'Pauly, Christophe'
'Daniliuc, Constantin G.'
'Bergander, Klaus'
'Kehr, Gerald'
'Erker, Gerhard'

_publ_section_title
;
 Consecutive intermolecular 1,1-carboboration reactions of
 Me<sub>3</sub>Si-substituted alkynes with the
 halogeno-B(C<sub>6</sub>F<sub>5</sub>)<sub>2</sub> reagents.
;
_journal_issue 15
_journal_name_full 'Dalton transactions (Cambridge, England : 2003)'
_journal_page_first 4837
_journal_page_last 4845
_journal_paper_doi 10.1039/c9dt00413k
_journal_volume 48
_journal_year 2019
_chemical_formula_sum 'C29 H29 B Cl F10 N Si2'
_chemical_formula_weight 683.97
_space_group_crystal_system monoclinic
_space_group_IT_number 14
_space_group_name_Hall '-P 2yn'
_space_group_name_H-M_alt 'P 1 21/n 1'
_symmetry_space_group_name_Hall '-P 2yn'
_symmetry_space_group_name_H-M 'P 1 21/n 1'
_atom_sites_solution_hydrogens geom
_audit_creation_method 'APEX3 v2016.1-0'
_audit_update_record
;
2019-01-22 deposited with the CCDC.    2019-02-28 downloaded from the CCDC.
;
_cell_angle_alpha 90
_cell_angle_beta 106.1000(10)
_cell_angle_gamma 90
_cell_formula_units_Z 4
_cell_length_a 16.5070(5)
_cell_length_b 11.0553(4)
_cell_length_c 17.9516(6)
_cell_measurement_reflns_used 9990
_cell_measurement_temperature 106.(2)
_cell_measurement_theta_max 25.3659
_cell_measurement_theta_min 2.3617
_cell_volume 3147.50(18)
_computing_cell_refinement 'SAINT V8.37A (Bruker AXS Inc., 2015)'
_computing_data_collection
;

APEX3 v2016.1-0 (Bruker AXS Inc., 2016)
;
_computing_data_reduction 'SAINT V8.37A (Bruker AXS Inc., 2015)'
_computing_molecular_graphics 'XP (Sheldrick, 2014)'
_computing_publication_material 'SHELXL-2014/7 (Sheldrick, 2014)'
_computing_structure_refinement 'SHELXL-2014/7 (Sheldrick, 2014)'
_computing_structure_solution 'SHELXL-2014/7 (Sheldrick, 2014)'
_diffrn_ambient_temperature 106.(2)
_diffrn_detector_area_resol_mean 10.4167
_diffrn_measured_fraction_theta_full 0.999
_diffrn_measured_fraction_theta_max 0.999
_diffrn_measurement_device_type 'Bruker D8 Venture PHOTON 100 CMOS'
_diffrn_measurement_method 'omega and phi scans'
_diffrn_radiation_monochromator 'MX mirror'
_diffrn_radiation_type 'Mo K\a'
_diffrn_radiation_wavelength 0.71073
_diffrn_reflns_av_R_equivalents 0.0573
_diffrn_reflns_av_unetI/netI 0.0245
_diffrn_reflns_limit_h_max 19
_diffrn_reflns_limit_h_min -19
_diffrn_reflns_limit_k_max 13
_diffrn_reflns_limit_k_min -13
_diffrn_reflns_limit_l_max 21
_diffrn_reflns_limit_l_min -21
_diffrn_reflns_number 58227
_diffrn_reflns_theta_full 25.38
_diffrn_reflns_theta_max 25.38
_diffrn_reflns_theta_min 2.19
_diffrn_source 'Mo ImS'
_diffrn_source_type 'micro focus tube'
_exptl_absorpt_coefficient_mu 0.278
_exptl_absorpt_correction_T_max 0.98
_exptl_absorpt_correction_T_min 0.94
_exptl_absorpt_correction_type multi-scan
_exptl_absorpt_process_details
;
Bruker AXS (2014). SADABS, Version 2014/5, Bruker AXS Inc., Madison, Wisconsin,
USA.
;
_exptl_crystal_colour colourless
_exptl_crystal_density_diffrn 1.443
_exptl_crystal_density_method 'not measured'
_exptl_crystal_description prism
_exptl_crystal_F_000 1400
_exptl_crystal_size_max 0.165
_exptl_crystal_size_mid 0.095
_exptl_crystal_size_min 0.058
_refine_diff_density_max 0.324
_refine_diff_density_min -0.256
_refine_ls_extinction_method none
_refine_ls_goodness_of_fit_ref 1.049
_refine_ls_hydrogen_treatment constr
_refine_ls_matrix_type full
_refine_ls_number_parameters 405
_refine_ls_number_reflns 5779
_refine_ls_number_restraints 0
_refine_ls_restrained_S_all 1.049
_refine_ls_R_factor_all 0.0433
_refine_ls_R_factor_gt 0.0325
_refine_ls_shift/su_max 0.001
_refine_ls_shift/su_mean 0.000
_refine_ls_structure_factor_coef Fsqd
_refine_ls_weighting_details 'w=1/[\s^2^(Fo^2^)+(0.0304P)^2^+2.4720P] where P=(Fo^2^+2Fc^2^)/3'
_refine_ls_weighting_scheme calc
_refine_ls_wR_factor_gt 0.0718
_refine_ls_wR_factor_ref 0.0765
_reflns_number_gt 4854
_reflns_number_total 5779
_reflns_threshold_expression 'I > 2\s(I)'
_cod_data_source_file c9dt00413k2.cif
_cod_data_source_block erk9250
_cod_depositor_comments 'Adding full bibliography for 7049191--7049204.cif.'
_cod_database_code 7049203

loop_
_space_group_symop_operation_xyz
'x, y, z'
'-x+1/2, y+1/2, -z+1/2'
'-x, -y, -z'
'x-1/2, -y-1/2, z-1/2'

loop_
_atom_site_type_symbol
_atom_site_label
_atom_site_fract_x
_atom_site_fract_y
_atom_site_fract_z
_atom_site_U_iso_or_equiv
_atom_site_adp_type
_atom_site_calc_flag
_atom_site_refinement_flags_adp
_atom_site_refinement_flags_posn
_atom_site_occupancy
Cl Cl1 0.40777(3) -0.04082(4) 0.55365(2) 0.01328(10) Uani d . . 1
B B1 0.41157(12) 0.12500(17) 0.58348(11) 0.0108(4) Uani d . . 1
C C1 0.25576(11) 0.12656(16) 0.72208(10) 0.0149(4) Uani d . . 1
H H1A 0.3007 0.1561 0.7663 0.022 Uiso calc U R 1
H H1B 0.2335 0.0503 0.736 0.022 Uiso calc U R 1
H H1C 0.2104 0.1866 0.7082 0.022 Uiso calc U R 1
C C2 0.29123(11) 0.10578(15) 0.65311(10) 0.0111(4) Uani d . . 1
C C3 0.37057(10) 0.14091(14) 0.65507(10) 0.0091(3) Uani d . . 1
C C4 0.42558(10) 0.20483(15) 0.72673(10) 0.0103(4) Uani d . . 1
C C5 0.46006(11) 0.15563(16) 0.79703(10) 0.0132(4) Uani d . . 1
C C6 0.50954(12) 0.23293(17) 0.86505(10) 0.0186(4) Uani d . . 1
H H6A 0.5701 0.2195 0.8734 0.028 Uiso calc U R 1
H H6B 0.4937 0.2104 0.9119 0.028 Uiso calc U R 1
H H6C 0.4965 0.3185 0.8535 0.028 Uiso calc U R 1
Si Si1 0.20422(3) 0.02489(4) 0.57504(3) 0.01318(12) Uani d . . 1
C C11 0.10220(12) 0.0991(2) 0.57717(14) 0.0307(5) Uani d . . 1
H H11A 0.0564 0.069 0.5339 0.046 Uiso calc U R 1
H H11B 0.1072 0.1869 0.5725 0.046 Uiso calc U R 1
H H11C 0.0899 0.08 0.6262 0.046 Uiso calc U R 1
C C12 0.19892(12) 0.02441(19) 0.46937(11) 0.0224(4) Uani d . . 1
H H12A 0.2518 -0.0075 0.4626 0.034 Uiso calc U R 1
H H12B 0.1903 0.1072 0.4492 0.034 Uiso calc U R 1
H H12C 0.1519 -0.0267 0.4411 0.034 Uiso calc U R 1
C C13 0.20025(13) -0.13660(18) 0.60433(12) 0.0252(5) Uani d . . 1
H H13A 0.1513 -0.1762 0.5692 0.038 Uiso calc U R 1
H H13B 0.1955 -0.1404 0.6575 0.038 Uiso calc U R 1
H H13C 0.2519 -0.178 0.6016 0.038 Uiso calc U R 1
Si Si2 0.45624(3) -0.00787(5) 0.82829(3) 0.01341(11) Uani d . . 1
C C14 0.40116(12) -0.00919(18) 0.90694(11) 0.0205(4) Uani d . . 1
H H14A 0.343 0.0188 0.8858 0.031 Uiso calc U R 1
H H14B 0.4308 0.0446 0.9491 0.031 Uiso calc U R 1
H H14C 0.401 -0.0917 0.9269 0.031 Uiso calc U R 1
C C15 0.56828(12) -0.05561(19) 0.87210(12) 0.0226(4) Uani d . . 1
H H15A 0.5698 -0.1412 0.8867 0.034 Uiso calc U R 1
H H15B 0.5932 -0.0067 0.9183 0.034 Uiso calc U R 1
H H15C 0.6004 -0.0439 0.8342 0.034 Uiso calc U R 1
C C16 0.40578(12) -0.12166(16) 0.75337(11) 0.0180(4) Uani d . . 1
H H16A 0.4285 -0.1134 0.7086 0.027 Uiso calc U R 1
H H16B 0.3447 -0.1083 0.7369 0.027 Uiso calc U R 1
H H16C 0.4176 -0.2032 0.7752 0.027 Uiso calc U R 1
C C21 0.44107(11) 0.33595(16) 0.71154(10) 0.0121(4) Uani d . . 1
F F22 0.59038(6) 0.31575(9) 0.75098(6) 0.0175(2) Uani d . . 1
C C22 0.52144(11) 0.38383(16) 0.72113(10) 0.0136(4) Uani d . . 1
F F23 0.61416(7) 0.53943(10) 0.70774(7) 0.0273(3) Uani d . . 1
C C23 0.53519(12) 0.50005(17) 0.69883(11) 0.0185(4) Uani d . . 1
F F24 0.48075(8) 0.68586(10) 0.64202(7) 0.0286(3) Uani d . . 1
C C24 0.46799(13) 0.57480(16) 0.66594(11) 0.0196(4) Uani d . . 1
F F25 0.32085(7) 0.60451(10) 0.62716(7) 0.0241(3) Uani d . . 1
C C25 0.38723(12) 0.53330(17) 0.65801(11) 0.0172(4) Uani d . . 1
F F26 0.29515(6) 0.38229(9) 0.67457(6) 0.0159(2) Uani d . . 1
C C26 0.37571(11) 0.41673(16) 0.68158(10) 0.0135(4) Uani d . . 1
C C31 0.51023(11) 0.16893(16) 0.59899(10) 0.0128(4) Uani d . . 1
F F32 0.55942(7) 0.00141(10) 0.68269(6) 0.0199(2) Uani d . . 1
C C32 0.57591(12) 0.09986(17) 0.64447(10) 0.0164(4) Uani d . . 1
F F33 0.71985(7) 0.05124(12) 0.69869(7) 0.0328(3) Uani d . . 1
C C33 0.66009(12) 0.12477(19) 0.65462(11) 0.0228(5) Uani d . . 1
F F34 0.76510(7) 0.25159(14) 0.63070(9) 0.0452(4) Uani d . . 1
C C34 0.68337(12) 0.2255(2) 0.62023(13) 0.0275(5) Uani d . . 1
F F35 0.64227(8) 0.39956(12) 0.54344(8) 0.0390(3) Uani d . . 1
C C35 0.62156(13) 0.29898(19) 0.57666(12) 0.0255(5) Uani d . . 1
F F36 0.48197(7) 0.35257(10) 0.52581(6) 0.0231(3) Uani d . . 1
C C36 0.53765(12) 0.27068(17) 0.56724(11) 0.0174(4) Uani d . . 1
N N1 0.35792(9) 0.19405(13) 0.50610(8) 0.0119(3) Uani d . . 1
C C41 0.30215(11) 0.28128(16) 0.50916(11) 0.0144(4) Uani d . . 1
H H41 0.2909 0.298 0.5572 0.017 Uiso calc U R 1
C C42 0.26085(12) 0.34720(18) 0.44450(11) 0.0210(4) Uani d . . 1
H H42 0.2227 0.4097 0.4483 0.025 Uiso calc U R 1
C C43 0.27558(13) 0.32128(19) 0.37409(11) 0.0235(5) Uani d . . 1
H H43 0.2469 0.3646 0.3287 0.028 Uiso calc U R 1
C C44 0.33271(12) 0.23132(18) 0.37067(11) 0.0217(4) Uani d . . 1
H H44 0.3436 0.2117 0.3228 0.026 Uiso calc U R 1
C C45 0.37367(12) 0.17056(17) 0.43754(10) 0.0159(4) Uani d . . 1
H H45 0.4141 0.1105 0.4354 0.019 Uiso calc U R 1

loop_
_atom_site_aniso_label
_atom_site_aniso_U_11
_atom_site_aniso_U_22
_atom_site_aniso_U_33
_atom_site_aniso_U_12
_atom_site_aniso_U_13
_atom_site_aniso_U_23
Cl1 0.0165(2) 0.0104(2) 0.0139(2) 0.00081(17) 0.00585(17) -0.00182(16)
B1 0.0116(10) 0.0098(9) 0.0106(9) 0.0006(8) 0.0024(8) -0.0006(8)
C1 0.0127(9) 0.0160(9) 0.0185(9) -0.0015(7) 0.0085(8) -0.0006(7)
C2 0.0134(9) 0.0079(8) 0.0130(9) 0.0018(7) 0.0050(7) 0.0012(7)
C3 0.0110(8) 0.0055(8) 0.0108(8) 0.0018(7) 0.0028(7) 0.0010(6)
C4 0.0083(8) 0.0110(8) 0.0137(9) -0.0003(7) 0.0063(7) -0.0023(7)
C5 0.0121(9) 0.0153(9) 0.0135(9) -0.0006(7) 0.0057(7) -0.0026(7)
C6 0.0206(10) 0.0196(10) 0.0140(9) -0.0023(8) 0.0022(8) -0.0026(8)
Si1 0.0109(2) 0.0118(2) 0.0163(3) -0.00212(19) 0.0030(2) -0.0010(2)
C11 0.0121(10) 0.0373(13) 0.0383(13) 0.0001(9) -0.0005(9) -0.0146(11)
C12 0.0189(10) 0.0268(11) 0.0183(10) -0.0068(8) 0.0000(8) -0.0012(8)
C13 0.0285(11) 0.0180(10) 0.0254(11) -0.0087(9) 0.0015(9) 0.0015(8)
Si2 0.0132(2) 0.0152(2) 0.0119(2) -0.0001(2) 0.00343(19) 0.0017(2)
C14 0.0195(10) 0.0257(10) 0.0172(10) -0.0024(8) 0.0068(8) 0.0024(8)
C15 0.0184(10) 0.0268(11) 0.0213(10) 0.0036(8) 0.0031(8) 0.0051(9)
C16 0.0228(10) 0.0132(9) 0.0179(10) -0.0015(8) 0.0051(8) 0.0015(7)
C21 0.0161(9) 0.0121(9) 0.0099(8) -0.0014(7) 0.0068(7) -0.0036(7)
F22 0.0113(5) 0.0184(6) 0.0222(6) 0.0006(4) 0.0034(4) -0.0020(4)
C22 0.0119(9) 0.0146(9) 0.0141(9) 0.0002(7) 0.0032(7) -0.0047(7)
F23 0.0178(6) 0.0223(6) 0.0430(7) -0.0099(5) 0.0103(5) -0.0016(5)
C23 0.0154(9) 0.0178(10) 0.0246(10) -0.0069(8) 0.0094(8) -0.0063(8)
F24 0.0348(7) 0.0109(5) 0.0459(8) -0.0022(5) 0.0211(6) 0.0049(5)
C24 0.0277(11) 0.0084(9) 0.0268(11) -0.0025(8) 0.0144(9) -0.0015(8)
F25 0.0233(6) 0.0161(6) 0.0357(7) 0.0091(5) 0.0130(5) 0.0067(5)
C25 0.0189(10) 0.0152(9) 0.0197(10) 0.0045(8) 0.0090(8) -0.0016(8)
F26 0.0115(5) 0.0144(5) 0.0240(6) 0.0009(4) 0.0086(4) -0.0014(4)
C26 0.0134(9) 0.0149(9) 0.0145(9) -0.0019(7) 0.0078(7) -0.0046(7)
C31 0.0124(9) 0.0174(9) 0.0106(9) -0.0012(7) 0.0066(7) -0.0059(7)
F32 0.0182(6) 0.0259(6) 0.0148(5) 0.0061(5) 0.0034(4) 0.0020(5)
C32 0.0168(9) 0.0216(10) 0.0116(9) -0.0003(8) 0.0053(7) -0.0058(8)
F33 0.0136(6) 0.0527(8) 0.0268(7) 0.0097(6) -0.0030(5) -0.0132(6)
C33 0.0119(9) 0.0362(12) 0.0184(10) 0.0033(9) 0.0008(8) -0.0141(9)
F34 0.0129(6) 0.0628(10) 0.0627(10) -0.0167(6) 0.0154(6) -0.0277(8)
C34 0.0107(9) 0.0398(13) 0.0340(12) -0.0110(9) 0.0098(9) -0.0208(10)
F35 0.0380(8) 0.0342(7) 0.0536(9) -0.0228(6) 0.0272(7) -0.0079(6)
C35 0.0260(11) 0.0265(11) 0.0293(11) -0.0138(9) 0.0167(9) -0.0109(9)
F36 0.0256(6) 0.0163(6) 0.0287(6) -0.0051(5) 0.0097(5) 0.0025(5)
C36 0.0182(10) 0.0179(10) 0.0176(10) -0.0028(8) 0.0075(8) -0.0057(8)
N1 0.0115(7) 0.0125(7) 0.0121(7) -0.0027(6) 0.0040(6) 0.0001(6)
C41 0.0137(9) 0.0131(9) 0.0174(9) -0.0012(7) 0.0058(7) 0.0016(7)
C42 0.0168(10) 0.0180(10) 0.0279(11) 0.0023(8) 0.0057(8) 0.0088(8)
C43 0.0222(10) 0.0270(11) 0.0186(10) -0.0023(9) 0.0010(8) 0.0117(8)
C44 0.0249(11) 0.0269(11) 0.0144(10) -0.0053(9) 0.0075(8) 0.0043(8)
C45 0.0175(9) 0.0163(9) 0.0156(9) -0.0035(8) 0.0074(8) -0.0001(7)

loop_
_atom_type_symbol
_atom_type_description
_atom_type_scat_dispersion_real
_atom_type_scat_dispersion_imag
_atom_type_scat_source
C C 0.0033 0.0016 'International Tables Vol C Tables 4.2.6.8 and 6.1.1.4'
H H 0.0000 0.0000 'International Tables Vol C Tables 4.2.6.8 and 6.1.1.4'
B B 0.0013 0.0007 'International Tables Vol C Tables 4.2.6.8 and 6.1.1.4'
N N 0.0061 0.0033 'International Tables Vol C Tables 4.2.6.8 and 6.1.1.4'
F F 0.0171 0.0103 'International Tables Vol C Tables 4.2.6.8 and 6.1.1.4'
Si Si 0.0817 0.0704 'International Tables Vol C Tables 4.2.6.8 and 6.1.1.4'
Cl Cl 0.1484 0.1585 'International Tables Vol C Tables 4.2.6.8 and 6.1.1.4'

loop_
_geom_angle_atom_site_label_1
_geom_angle_atom_site_label_2
_geom_angle_atom_site_label_3
_geom_angle
N1 B1 C3 112.37(14)
N1 B1 C31 106.63(14)
C3 B1 C31 116.42(14)
N1 B1 Cl1 104.19(11)
C3 B1 Cl1 109.82(12)
C31 B1 Cl1 106.56(12)
C2 C1 H1A 109.5
C2 C1 H1B 109.5
H1A C1 H1B 109.5
C2 C1 H1C 109.5
H1A C1 H1C 109.5
H1B C1 H1C 109.5
C3 C2 C1 121.36(16)
C3 C2 Si1 132.16(13)
C1 C2 Si1 106.48(12)
C2 C3 C4 119.89(15)
C2 C3 B1 124.13(15)
C4 C3 B1 115.92(14)
C5 C4 C21 120.54(16)
C5 C4 C3 126.91(16)
C21 C4 C3 112.53(14)
C4 C5 C6 121.08(16)
C4 C5 Si2 128.41(14)
C6 C5 Si2 110.51(12)
C5 C6 H6A 109.5
C5 C6 H6B 109.5
H6A C6 H6B 109.5
C5 C6 H6C 109.5
H6A C6 H6C 109.5
H6B C6 H6C 109.5
C13 Si1 C12 106.67(9)
C13 Si1 C11 108.02(10)
C12 Si1 C11 103.34(10)
C13 Si1 C2 108.44(8)
C12 Si1 C2 123.62(8)
C11 Si1 C2 105.88(9)
Si1 C11 H11A 109.5
Si1 C11 H11B 109.5
H11A C11 H11B 109.5
Si1 C11 H11C 109.5
H11A C11 H11C 109.5
H11B C11 H11C 109.5
Si1 C12 H12A 109.5
Si1 C12 H12B 109.5
H12A C12 H12B 109.5
Si1 C12 H12C 109.5
H12A C12 H12C 109.5
H12B C12 H12C 109.5
Si1 C13 H13A 109.5
Si1 C13 H13B 109.5
H13A C13 H13B 109.5
Si1 C13 H13C 109.5
H13A C13 H13C 109.5
H13B C13 H13C 109.5
C16 Si2 C15 107.75(9)
C16 Si2 C14 108.95(9)
C15 Si2 C14 108.02(9)
C16 Si2 C5 118.34(8)
C15 Si2 C5 106.40(9)
C14 Si2 C5 106.98(9)
Si2 C14 H14A 109.5
Si2 C14 H14B 109.5
H14A C14 H14B 109.5
Si2 C14 H14C 109.5
H14A C14 H14C 109.5
H14B C14 H14C 109.5
Si2 C15 H15A 109.5
Si2 C15 H15B 109.5
H15A C15 H15B 109.5
Si2 C15 H15C 109.5
H15A C15 H15C 109.5
H15B C15 H15C 109.5
Si2 C16 H16A 109.5
Si2 C16 H16B 109.5
H16A C16 H16B 109.5
Si2 C16 H16C 109.5
H16A C16 H16C 109.5
H16B C16 H16C 109.5
C26 C21 C22 114.46(16)
C26 C21 C4 122.34(16)
C22 C21 C4 123.05(16)
F22 C22 C23 116.51(15)
F22 C22 C21 120.50(16)
C23 C22 C21 122.96(17)
F23 C23 C24 119.79(17)
F23 C23 C22 119.94(17)
C24 C23 C22 120.26(17)
F24 C24 C23 120.58(17)
F24 C24 C25 120.41(17)
C23 C24 C25 119.01(17)
F25 C25 C24 120.28(17)
F25 C25 C26 120.49(16)
C24 C25 C26 119.23(17)
F26 C26 C25 116.56(16)
F26 C26 C21 119.49(16)
C25 C26 C21 123.95(17)
C32 C31 C36 113.26(16)
C32 C31 B1 120.70(16)
C36 C31 B1 125.97(16)
F32 C32 C33 115.50(17)
F32 C32 C31 120.36(16)
C33 C32 C31 124.14(18)
F33 C33 C32 120.18(19)
F33 C33 C34 119.94(17)
C32 C33 C34 119.88(19)
F34 C34 C35 121.0(2)
F34 C34 C33 120.4(2)
C35 C34 C33 118.66(18)
F35 C35 C34 120.13(18)
F35 C35 C36 120.0(2)
C34 C35 C36 119.89(19)
F36 C36 C35 114.79(17)
F36 C36 C31 121.07(16)
C35 C36 C31 124.10(18)
C41 N1 C45 118.79(16)
C41 N1 B1 121.43(14)
C45 N1 B1 119.59(15)
N1 C41 C42 121.90(17)
N1 C41 H41 119.1
C42 C41 H41 119.1
C41 C42 C43 119.26(18)
C41 C42 H42 120.4
C43 C42 H42 120.4
C42 C43 C44 118.99(18)
C42 C43 H43 120.5
C44 C43 H43 120.5
C45 C44 C43 119.18(18)
C45 C44 H44 120.4
C43 C44 H44 120.4
N1 C45 C44 121.85(18)
N1 C45 H45 119.1
C44 C45 H45 119.1

loop_
_geom_bond_atom_site_label_1
_geom_bond_atom_site_label_2
_geom_bond_distance
Cl1 B1 1.906(2)
B1 N1 1.617(2)
B1 C3 1.619(3)
B1 C31 1.647(3)
C1 C2 1.527(2)
C1 H1A 0.98
C1 H1B 0.98
C1 H1C 0.98
C2 C3 1.357(2)
C2 Si1 1.9262(18)
C3 C4 1.527(2)
C4 C5 1.347(2)
C4 C21 1.510(2)
C5 C6 1.528(2)
C5 Si2 1.8989(19)
C6 H6A 0.98
C6 H6B 0.98
C6 H6C 0.98
Si1 C13 1.867(2)
Si1 C12 1.875(2)
Si1 C11 1.883(2)
C11 H11A 0.98
C11 H11B 0.98
C11 H11C 0.98
C12 H12A 0.98
C12 H12B 0.98
C12 H12C 0.98
C13 H13A 0.98
C13 H13B 0.98
C13 H13C 0.98
Si2 C16 1.8611(19)
Si2 C15 1.8737(19)
Si2 C14 1.8796(19)
C14 H14A 0.98
C14 H14B 0.98
C14 H14C 0.98
C15 H15A 0.98
C15 H15B 0.98
C15 H15C 0.98
C16 H16A 0.98
C16 H16B 0.98
C16 H16C 0.98
C21 C26 1.389(2)
C21 C22 1.394(2)
F22 C22 1.345(2)
C22 C23 1.383(3)
F23 C23 1.341(2)
C23 C24 1.378(3)
F24 C24 1.337(2)
C24 C25 1.379(3)
F25 C25 1.338(2)
C25 C26 1.386(3)
F26 C26 1.355(2)
C31 C32 1.391(3)
C31 C36 1.392(3)
F32 C32 1.354(2)
C32 C33 1.378(3)
F33 C33 1.352(2)
C33 C34 1.379(3)
F34 C34 1.341(2)
C34 C35 1.367(3)
F35 C35 1.350(2)
C35 C36 1.384(3)
F36 C36 1.356(2)
N1 C41 1.345(2)
N1 C45 1.352(2)
C41 C42 1.380(3)
C41 H41 0.95
C42 C43 1.382(3)
C42 H42 0.95
C43 C44 1.384(3)
C43 H43 0.95
C44 C45 1.378(3)
C44 H44 0.95
C45 H45 0.95

loop_
_geom_torsion_atom_site_label_1
_geom_torsion_atom_site_label_2
_geom_torsion_atom_site_label_3
_geom_torsion_atom_site_label_4
_geom_torsion
C1 C2 C3 C4 -1.2(2)
Si1 C2 C3 C4 179.86(13)
C1 C2 C3 B1 -178.37(15)
Si1 C2 C3 B1 2.7(3)
N1 B1 C3 C2 58.9(2)
C31 B1 C3 C2 -177.72(16)
Cl1 B1 C3 C2 -56.6(2)
N1 B1 C3 C4 -118.36(15)
C31 B1 C3 C4 5.0(2)
Cl1 B1 C3 C4 126.16(13)
C2 C3 C4 C5 70.0(2)
B1 C3 C4 C5 -112.58(19)
C2 C3 C4 C21 -111.21(17)
B1 C3 C4 C21 66.18(18)
C21 C4 C5 C6 5.1(3)
C3 C4 C5 C6 -176.22(16)
C21 C4 C5 Si2 -175.41(13)
C3 C4 C5 Si2 3.3(3)
C4 C5 Si2 C16 4.8(2)
C6 C5 Si2 C16 -175.68(12)
C4 C5 Si2 C15 126.11(17)
C6 C5 Si2 C15 -54.36(14)
C4 C5 Si2 C14 -118.61(17)
C6 C5 Si2 C14 60.92(14)
C5 C4 C21 C26 -126.39(19)
C3 C4 C21 C26 54.8(2)
C5 C4 C21 C22 58.3(2)
C3 C4 C21 C22 -120.60(18)
C26 C21 C22 F22 178.79(15)
C4 C21 C22 F22 -5.5(3)
C26 C21 C22 C23 -3.3(3)
C4 C21 C22 C23 172.35(17)
F22 C22 C23 F23 -0.2(3)
C21 C22 C23 F23 -178.16(16)
F22 C22 C23 C24 178.40(16)
C21 C22 C23 C24 0.5(3)
F23 C23 C24 F24 0.7(3)
C22 C23 C24 F24 -177.88(17)
F23 C23 C24 C25 -179.28(17)
C22 C23 C24 C25 2.1(3)
F24 C24 C25 F25 -0.9(3)
C23 C24 C25 F25 179.17(17)
F24 C24 C25 C26 178.45(17)
C23 C24 C25 C26 -1.5(3)
F25 C25 C26 F26 -2.6(2)
C24 C25 C26 F26 178.04(16)
F25 C25 C26 C21 177.65(16)
C24 C25 C26 C21 -1.7(3)
C22 C21 C26 F26 -175.73(15)
C4 C21 C26 F26 8.5(2)
C22 C21 C26 C25 4.0(3)
C4 C21 C26 C25 -171.76(16)
N1 B1 C31 C32 -159.07(15)
C3 B1 C31 C32 74.6(2)
Cl1 B1 C31 C32 -48.23(19)
N1 B1 C31 C36 17.7(2)
C3 B1 C31 C36 -108.55(19)
Cl1 B1 C31 C36 128.59(16)
C36 C31 C32 F32 176.53(15)
B1 C31 C32 F32 -6.3(2)
C36 C31 C32 C33 -3.1(3)
B1 C31 C32 C33 174.09(17)
F32 C32 C33 F33 1.7(2)
C31 C32 C33 F33 -178.66(16)
F32 C32 C33 C34 -177.79(16)
C31 C32 C33 C34 1.9(3)
F33 C33 C34 F34 -0.5(3)
C32 C33 C34 F34 178.98(17)
F33 C33 C34 C35 -179.30(17)
C32 C33 C34 C35 0.2(3)
F34 C34 C35 F35 -0.1(3)
C33 C34 C35 F35 178.73(17)
F34 C34 C35 C36 -179.45(18)
C33 C34 C35 C36 -0.7(3)
F35 C35 C36 F36 -2.2(3)
C34 C35 C36 F36 177.23(17)
F35 C35 C36 C31 179.77(17)
C34 C35 C36 C31 -0.8(3)
C32 C31 C36 F36 -175.36(15)
B1 C31 C36 F36 7.6(3)
C32 C31 C36 C35 2.6(3)
B1 C31 C36 C35 -174.43(18)
C3 B1 N1 C41 18.0(2)
C31 B1 N1 C41 -110.65(17)
Cl1 B1 N1 C41 136.87(14)
C3 B1 N1 C45 -167.02(15)
C31 B1 N1 C45 64.29(19)
Cl1 B1 N1 C45 -48.19(18)
C45 N1 C41 C42 -0.1(3)
B1 N1 C41 C42 174.90(16)
N1 C41 C42 C43 1.5(3)
C41 C42 C43 C44 -1.3(3)
C42 C43 C44 C45 -0.4(3)
C41 N1 C45 C44 -1.6(3)
B1 N1 C45 C44 -176.70(16)
C43 C44 C45 N1 1.8(3)
